data_4326117
loop_
_publ_author_name
'Patrick Schwarz'
'Joachim Wachter'
'Manfred Zabel'

_publ_section_title
;
 PAs3S3 Cage as a New Building Block in Copper Halide Coordination
 Polymers
;
_journal_name_full 'Inorganic Chemistry'
_journal_page_first 8477
_journal_page_last 8483
_journal_paper_doi 10.1021/ic201060b
_journal_volume 50
_journal_year 2011
_chemical_absolute_configuration ad
_chemical_compound_source 'see text'
_chemical_formula_moiety 'As12 Cu P4 S12, Cl'
_chemical_formula_sum 'As12 Cl Cu P4 S12'
_chemical_formula_weight 1506.76
_chemical_name_systematic ?
_space_group_IT_number 159
_symmetry_cell_setting trigonal
_symmetry_Int_Tables_number 159
_symmetry_space_group_name_Hall 'P 3 -2c'
_symmetry_space_group_name_H-M 'P 3 1 c'
_atom_sites_solution_hydrogens ' .'
_atom_sites_solution_primary direct
_atom_sites_solution_secondary difmap
_audit_creation_date 'Feb 11 10:24:14 2010'
_audit_creation_method 'PLATON <TABLE ACC> option'
_cell_angle_alpha 90
_cell_angle_beta 90
_cell_angle_gamma 120
_cell_formula_units_Z 4
_cell_length_a 13.3140(2)
_cell_length_b 13.3140(2)
_cell_length_c 21.1719(6)
_cell_measurement_reflns_used 6894
_cell_measurement_temperature 123
_cell_measurement_theta_max 66.4268
_cell_measurement_theta_min 3.8321
_cell_volume 3250.18(12)
_computing_cell_refinement
;
CrysAlisPro, Oxford Diffraction Ltd.,
Version 1.171.33.55 (release 05-01-2010 CrysAlis171 .NET)
;
_computing_data_collection
;
CrysAlisPro, Oxford Diffraction Ltd.,
Version 1.171.33.55 (release 05-01-2010 CrysAlis171 .NET)
;
_computing_data_reduction
;
CrysAlisPro, Oxford Diffraction Ltd.,
Version 1.171.33.55 (release 05-01-2010 CrysAlis171 .NET)
;
_computing_molecular_graphics 'PLATON (Spek, 1990)'
_computing_publication_material 'PLATON (Spek, 2003)'
_computing_structure_refinement 'SHELXL-97 (Sheldrick, 1997)'
_computing_structure_solution 'SIR-97 (Altomare, 1999)'
_diffrn_ambient_temperature 123
_diffrn_detector_area_resol_mean 10.5431
_diffrn_measured_fraction_theta_full 0.995
_diffrn_measured_fraction_theta_max 0.995
_diffrn_measurement_device_type 'Goniometer Xcalibur, detector: Ruby (Gemini ultra Mo)'
_diffrn_measurement_method '\w scans'
_diffrn_radiation_monochromator mirror
_diffrn_radiation_probe x-ray
_diffrn_radiation_source 'Enhance (Cu) X-ray Source'
_diffrn_radiation_type CuK\a
_diffrn_radiation_wavelength 1.54178
_diffrn_reflns_av_R_equivalents 0.0314
_diffrn_reflns_av_sigmaI/netI 0.0273
_diffrn_reflns_limit_h_max 15
_diffrn_reflns_limit_h_min -15
_diffrn_reflns_limit_k_max 15
_diffrn_reflns_limit_k_min -14
_diffrn_reflns_limit_l_max 24
_diffrn_reflns_limit_l_min -24
_diffrn_reflns_number 8478
_diffrn_reflns_reduction_process
;
;
_diffrn_reflns_theta_full 66.47
_diffrn_reflns_theta_max 66.47
_diffrn_reflns_theta_min 3.83
_exptl_absorpt_coefficient_mu 24.411
_exptl_absorpt_correction_T_max 0.328
_exptl_absorpt_correction_T_min 0.051
_exptl_absorpt_correction_type analytical
_exptl_absorpt_process_details
;
CrysAlisPro, Oxford Diffraction Ltd.,
Version 1.171.33.55 (release 05-01-2010 CrysAlis171 .NET)
Analytical numeric absorption correction using a multifaceted crystal
model based on expressions derived by R.C. Clark & J.S. Reid.
(Clark, R. C. & Reid, J. S. (1995). Acta Cryst. A51, 887-897)
;
_exptl_crystal_colour 'light yellow'
_exptl_crystal_density_diffrn 3.079
_exptl_crystal_density_method 'Not Measured'
_exptl_crystal_description 'flat prism'
_exptl_crystal_F_000 2776
_exptl_crystal_size_max 0.1292
_exptl_crystal_size_mid 0.1223
_exptl_crystal_size_min 0.0508
_refine_diff_density_max 1.518
_refine_diff_density_min -0.920
_refine_diff_density_rms 0.209
_refine_ls_abs_structure_details 'Flack H.D. (1983), Acta Cryst. A39, 876-881'
_refine_ls_abs_structure_Flack 0.20(12)
_refine_ls_extinction_method none
_refine_ls_goodness_of_fit_ref 1.062
_refine_ls_hydrogen_treatment none
_refine_ls_matrix_type full
_refine_ls_number_parameters 182
_refine_ls_number_reflns 2791
_refine_ls_number_restraints 1
_refine_ls_restrained_S_all 1.062
_refine_ls_R_factor_all 0.0468
_refine_ls_R_factor_gt 0.0459
_refine_ls_shift/su_max 0.001
_refine_ls_shift/su_mean 0.000
_refine_ls_structure_factor_coef Fsqd
_refine_ls_weighting_details 'calc w=1/[\s^2^(Fo^2^)+(0.0992P)^2^+0.0057P] where P=(Fo^2^+2Fc^2^)/3'
_refine_ls_weighting_scheme calc
_refine_ls_wR_factor_gt 0.1161
_refine_ls_wR_factor_ref 0.1168
_reflns_number_gt 2739
_reflns_number_total 2791
_reflns_threshold_expression I>2\s(I)
_cod_data_source_file ic201060b_si_002_2.cif
_cod_data_source_block psf62_1
_cod_database_code 4326117

loop_
_symmetry_equiv_pos_site_id
_symmetry_equiv_pos_as_xyz
1 x,y,z
2 -y,x-y,z
3 -x+y,-x,z
4 y,x,1/2+z
5 -x,-x+y,1/2+z
6 x-y,-y,1/2+z

loop_
_atom_site_aniso_label
_atom_site_aniso_U_11
_atom_site_aniso_U_22
_atom_site_aniso_U_33
_atom_site_aniso_U_23
_atom_site_aniso_U_13
_atom_site_aniso_U_12
As1 0.0574(11) 0.0423(9) 0.0418(9) 0.0030(7) 0.0103(8) 0.0319(8)
As2 0.0385(9) 0.0333(9) 0.0641(11) -0.0030(7) -0.0041(8) 0.0225(8)
As3 0.0372(9) 0.0493(10) 0.0421(8) -0.0061(7) -0.0047(7) 0.0278(8)
As4 0.0392(8) 0.0325(8) 0.0351(7) 0.0034(6) 0.0020(6) 0.0187(7)
Cu1 0.0280(10) 0.0280(10) 0.0326(15) 0.0000 0.0000 0.0140(5)
S1 0.076(3) 0.048(2) 0.0396(18) 0.0075(16) 0.0148(18) 0.046(2)
S2 0.0332(17) 0.0359(19) 0.081(3) 0.0018(19) -0.0012(19) 0.0197(17)
S3 0.045(2) 0.068(3) 0.0421(18) -0.0209(18) -0.0109(16) 0.039(2)
S4 0.049(2) 0.0283(17) 0.0366(15) -0.0031(13) 0.0025(15) 0.0179(16)
P1 0.0341(18) 0.0323(18) 0.0345(14) -0.0035(15) -0.0031(15) 0.0192(15)
P2 0.0334(18) 0.0334(18) 0.026(2) 0.0000 0.0000 0.0167(9)
As5 0.0694(13) 0.0444(10) 0.0466(9) 0.0023(8) 0.0050(9) 0.0335(10)
As6 0.0396(9) 0.0295(8) 0.0850(14) -0.0055(8) -0.0147(9) 0.0186(8)
As7 0.0386(10) 0.0333(9) 0.0461(9) 0.0006(7) -0.0081(7) 0.0068(7)
As8 0.177(5) 0.243(8) 0.082(2) -0.019(3) -0.048(3) 0.102(5)
Cu2 0.0328(11) 0.0328(11) 0.066(2) 0.0000 0.0000 0.0164(6)
S5 0.080(3) 0.050(3) 0.057(2) -0.0069(19) 0.000(2) 0.043(3)
S6 0.030(2) 0.032(2) 0.130(5) 0.003(2) -0.011(3) 0.0144(17)
S7 0.048(2) 0.038(2) 0.050(2) 0.0044(16) -0.0103(19) 0.0142(18)
S8 0.074(4) 0.149(7) 0.081(4) -0.040(4) -0.034(3) 0.069(5)
P3 0.0298(17) 0.0275(16) 0.0599(19) -0.0065(15) -0.0043(17) 0.0136(15)
P4 0.051(2) 0.051(2) 0.062(4) 0.0000 0.0000 0.0253(12)
Cl1 0.0340(17) 0.0340(17) 0.037(2) 0.0000 0.0000 0.0170(9)
Cl2 0.043(2) 0.043(2) 0.058(4) 0.0000 0.0000 0.0214(11)

loop_
_atom_site_label
_atom_site_type_symbol
_atom_site_thermal_displace_type
_atom_site_fract_x
_atom_site_fract_y
_atom_site_fract_z
_atom_site_occupancy
_atom_site_U_iso_or_equiv
As1 As Uani 0.58362(19) 0.51740(17) 0.30403(8) 1.000 0.0441(6)
As2 As Uani 0.43979(16) 0.33942(17) 0.35933(10) 1.000 0.0433(6)
As3 As Uani 0.61657(16) 0.48337(17) 0.41551(8) 1.000 0.0401(5)
As4 As Uani 0.29641(14) 0.54479(14) 0.68492(7) 1.000 0.0353(4)
Cu1 Cu Uani 0.33333 0.66667 0.43675(16) 1.000 0.0295(7)
S1 S Uani 0.5019(5) 0.6280(4) 0.31712(18) 1.000 0.0479(13)
S2 S Uani 0.3145(3) 0.3928(4) 0.3932(3) 1.000 0.0490(13)
S3 S Uani 0.5509(4) 0.5880(4) 0.46514(17) 1.000 0.0469(13)
S4 S Uani 0.2856(3) 0.5059(3) 0.58161(17) 1.000 0.0386(10)
P1 P Uani 0.4208(3) 0.5707(3) 0.40363(15) 1.000 0.0325(10)
P2 P Uani 0.33333 0.66667 0.5423(3) 1.000 0.0309(11)
As5 As Uani 0.2660(2) 0.40492(18) 0.05872(9) 1.000 0.0512(6)
As6 As Uani 0.11399(17) 0.43257(16) 0.10895(11) 1.000 0.0508(6)
As7 As Uani 0.28853(16) 0.47334(17) 0.16935(9) 1.000 0.0443(5)
As8 As Uani 0.1119(6) 0.0101(8) 0.4401(2) 1.000 0.169(3)
Cu2 Cu Uani 0.00000 0.00000 0.1935(2) 1.000 0.0439(8)
S5 S Uani 0.1942(5) 0.2147(4) 0.0760(2) 1.000 0.0577(16)
S6 S Uani -0.0071(4) 0.2521(4) 0.1422(4) 1.000 0.0645(19)
S7 S Uani 0.2261(4) 0.3061(4) 0.22180(19) 1.000 0.0486(12)
S8 S Uani 0.1530(6) 0.0198(9) 0.3388(3) 1.000 0.095(3)
P3 P Uani 0.1029(3) 0.1868(3) 0.1601(2) 1.000 0.0394(10)
P4 P Uani 0.00000 0.00000 0.2988(5) 1.000 0.0548(16)
Cl1 Cl Uani 0.66667 0.33333 0.3181(3) 1.000 0.0350(10)
Cl2 Cl Uani 0.33333 0.66667 0.0651(3) 1.000 0.0480(16)

loop_
_atom_type_symbol
_atom_type_description
_atom_type_scat_dispersion_real
_atom_type_scat_dispersion_imag
_atom_type_scat_source
S S 0.3331 0.5567 'International Tables Vol C Tables 4.2.6.8 and 6.1.1.4'
P P 0.2955 0.4335 'International Tables Vol C Tables 4.2.6.8 and 6.1.1.4'
Cu Cu -1.9646 0.5888 'International Tables Vol C Tables 4.2.6.8 and 6.1.1.4'
Cl Cl 0.3639 0.7018 'International Tables Vol C Tables 4.2.6.8 and 6.1.1.4'
As As -0.9300 1.0051 'International Tables Vol C Tables 4.2.6.8 and 6.1.1.4'

loop_
_geom_angle_atom_site_label_1
_geom_angle_atom_site_label_2
_geom_angle_atom_site_label_3
_geom_angle
_geom_angle_site_symmetry_1
_geom_angle_site_symmetry_3
_geom_angle_publ_flag
As2 As1 As3 59.87(8) . . yes
As2 As1 S1 99.97(17) . . yes
As3 As1 S1 100.97(13) . . yes
As1 As2 As3 60.28(8) . . yes
As1 As2 S2 101.00(16) . . yes
As3 As2 S2 99.89(16) . . yes
As1 As3 As2 59.86(8) . . yes
As1 As3 S3 99.95(14) . . yes
As2 As3 S3 101.02(17) . . yes
As4 As4 S4 100.16(11) 2_665 . yes
As4 As4 S4 100.49(12) 3_565 . yes
As4 As4 As4 60.00(8) 2_665 3_565 yes
As6 As5 As7 59.72(9) . . yes
As6 As5 S5 100.3(2) . . yes
As7 As5 S5 99.54(14) . . yes
As5 As6 As7 60.24(9) . . yes
As5 As6 S6 100.35(19) . . yes
As7 As6 S6 99.6(2) . . yes
As5 As7 As6 60.04(10) . . yes
As6 As7 S7 101.40(17) . . yes
As5 As7 S7 100.75(14) . . yes
As8 As8 As8 60.0(4) 2_555 3_555 yes
As8 As8 S8 102.1(4) 3_555 . yes
As8 As8 S8 100.2(4) 2_555 . yes
P1 Cu1 P2 108.34(12) 2_665 . yes
P1 Cu1 P2 108.34(12) . . yes
P1 Cu1 P2 108.34(12) 3_565 . yes
P1 Cu1 P1 110.58(17) 2_665 3_565 yes
P1 Cu1 P1 110.58(17) . 2_665 yes
P1 Cu1 P1 110.58(17) . 3_565 yes
P3 Cu2 P4 108.15(15) 2_555 . yes
P3 Cu2 P4 108.15(15) . . yes
P3 Cu2 P3 110.76(19) . 2_555 yes
P3 Cu2 P3 110.76(18) . 3_555 yes
P3 Cu2 P4 108.15(15) 3_555 . yes
P3 Cu2 P3 110.76(19) 2_555 3_555 yes
As1 S1 P1 101.7(2) . . yes
As2 S2 P1 101.9(2) . . yes
As3 S3 P1 101.5(2) . . yes
As4 S4 P2 101.7(2) . . yes
As5 S5 P3 102.8(2) . . yes
As6 S6 P3 103.1(3) . . yes
As7 S7 P3 101.9(2) . . yes
As8 S8 P4 100.9(5) . . yes
S1 P1 S2 105.0(3) . . yes
S1 P1 S3 105.1(3) . . yes
Cu1 P1 S1 113.2(2) . . yes
Cu1 P1 S2 115.7(2) . . yes
Cu1 P1 S3 112.5(2) . . yes
S2 P1 S3 104.3(3) . . yes
Cu1 P2 S4 113.61(19) . . yes
Cu1 P2 S4 113.61(19) . 2_665 yes
Cu1 P2 S4 113.61(19) . 3_565 yes
S4 P2 S4 105.0(2) . 2_665 yes
S4 P2 S4 105.0(2) . 3_565 yes
S4 P2 S4 105.0(2) 2_665 3_565 yes
Cu2 P3 S5 116.1(2) . . yes
Cu2 P3 S6 110.5(2) . . yes
Cu2 P3 S7 117.1(2) . . yes
S5 P3 S6 103.9(3) . . yes
S5 P3 S7 103.5(3) . . yes
S6 P3 S7 104.3(3) . . yes
Cu2 P4 S8 113.8(3) . . yes
Cu2 P4 S8 113.8(3) . 2_555 yes
Cu2 P4 S8 113.8(3) . 3_555 yes
S8 P4 S8 104.8(5) . 2_555 yes
S8 P4 S8 104.8(5) . 3_555 yes
S8 P4 S8 104.8(5) 2_555 3_555 yes

loop_
_geom_bond_atom_site_label_1
_geom_bond_atom_site_label_2
_geom_bond_distance
_geom_bond_site_symmetry_2
_geom_bond_publ_flag
As1 As2 2.473(3) . yes
As1 As3 2.483(3) . yes
As1 S1 2.243(7) . yes
As2 As3 2.473(3) . yes
As2 S2 2.233(6) . yes
As3 S3 2.242(6) . yes
As4 S4 2.236(4) . yes
As4 As4 2.496(3) 2_665 yes
As4 As4 2.496(3) 3_565 yes
As5 S5 2.245(5) . yes
As5 As6 2.471(4) . yes
As5 As7 2.476(3) . yes
As6 As7 2.464(3) . yes
As6 S6 2.235(6) . yes
As7 S7 2.243(5) . yes
As8 As8 2.472(16) 2_555 yes
As8 S8 2.201(8) . yes
As8 As8 2.472(15) 3_555 yes
Cu1 P1 2.229(5) 2_665 yes
Cu1 P1 2.229(5) 3_565 yes
Cu1 P1 2.229(4) . yes
Cu1 P2 2.235(7) . yes
Cu2 P3 2.271(5) 2_555 yes
Cu2 P3 2.271(4) . yes
Cu2 P3 2.271(5) 3_555 yes
Cu2 P4 2.229(11) . yes
S1 P1 2.069(6) . yes
S2 P1 2.076(6) . yes
S3 P1 2.086(7) . yes
S4 P2 2.078(4) . yes
S5 P3 2.082(7) . yes
S6 P3 2.078(7) . yes
S7 P3 2.077(6) . yes
S8 P4 2.097(10) . yes

loop_
_geom_torsion_atom_site_label_1
_geom_torsion_atom_site_label_2
_geom_torsion_atom_site_label_3
_geom_torsion_atom_site_label_4
_geom_torsion
_geom_torsion_site_symmetry_1
_geom_torsion_site_symmetry_3
_geom_torsion_site_symmetry_4
_geom_torsion_publ_flag
As3 As1 As2 S2 95.20(19) . . . no
S1 As1 As2 As3 -96.97(15) . . . no
S1 As1 As2 S2 -1.8(2) . . . no
As2 As1 As3 S3 -97.05(17) . . . no
S1 As1 As3 As2 95.25(18) . . . no
S1 As1 As3 S3 -1.8(2) . . . no
As2 As1 S1 P1 31.9(2) . . . no
As3 As1 S1 P1 -29.1(2) . . . no
As1 As2 As3 S3 95.18(14) . . . no
S2 As2 As3 As1 -97.09(18) . . . no
S2 As2 As3 S3 -1.9(2) . . . no
As1 As2 S2 P1 -28.8(3) . . . no
As3 As2 S2 P1 32.6(3) . . . no
As1 As3 S3 P1 31.8(2) . . . no
As2 As3 S3 P1 -29.2(2) . . . no
As4 As4 S4 P2 -31.02(19) 2_665 . . no
As4 As4 S4 P2 30.07(18) 3_565 . . no
S4 As4 As4 S4 0.6(2) . 2_665 2_665 no
S4 As4 As4 As4 96.32(14) . 2_665 3_565 no
S4 As4 As4 As4 -95.75(13) . 3_565 2_665 no
S4 As4 As4 S4 0.57(19) . 3_565 3_565 no
S5 As5 As7 S7 0.6(3) . . . no
As6 As5 S5 P3 -30.1(3) . . . no
As7 As5 S5 P3 30.6(3) . . . no
S5 As5 As6 S6 -0.2(3) . . . no
As7 As5 As6 S6 -95.3(2) . . . no
S5 As5 As6 As7 95.09(16) . . . no
As6 As5 As7 S7 97.06(18) . . . no
S5 As5 As7 As6 -96.5(2) . . . no
As5 As6 As7 S7 -95.93(16) . . . no
S6 As6 As7 S7 0.6(3) . . . no
As5 As6 S6 P3 30.5(3) . . . no
S6 As6 As7 As5 96.5(2) . . . no
As7 As6 S6 P3 -30.8(3) . . . no
As6 As7 S7 P3 29.7(3) . . . no
As5 As7 S7 P3 -31.6(3) . . . no
As8 As8 S8 P4 -33.3(6) 2_555 . . no
S8 As8 As8 S8 3.3(6) . 3_555 3_555 no
S8 As8 As8 S8 3.3(7) . 2_555 2_555 no
S8 As8 As8 As8 98.2(4) . 2_555 3_555 no
As8 As8 S8 P4 27.9(6) 3_555 . . no
S8 As8 As8 As8 -94.9(4) . 3_555 2_555 no
P2 Cu1 P1 S2 88.0(2) . . . no
P2 Cu1 P1 S3 -31.8(2) . . . no
P2 Cu1 P1 S1 -150.8(2) . . . no
P1 Cu1 P1 S3 -150.4(2) 3_565 . . no
P1 Cu1 P2 S4 -45.27(17) . . . no
P1 Cu1 P1 S1 -32.2(3) 2_665 . . no
P1 Cu1 P1 S2 -153.4(3) 2_665 . . no
P1 Cu1 P1 S3 86.8(3) 2_665 . . no
P1 Cu1 P1 S1 90.6(3) 3_565 . . no
P1 Cu1 P1 S2 -30.6(3) 3_565 . . no
P1 Cu1 P2 S4 74.73(17) . . 2_665 no
P1 Cu1 P2 S4 -165.27(15) . . 3_565 no
P1 Cu1 P2 S4 -165.27(19) 2_665 . . no
P1 Cu1 P2 S4 74.73(17) 3_565 . . no
P4 Cu2 P3 S6 -94.7(3) . . . no
P4 Cu2 P3 S7 24.4(3) . . . no
P4 Cu2 P3 S5 147.3(3) . . . no
P3 Cu2 P3 S6 146.9(3) 3_555 . . no
P3 Cu2 P3 S7 -94.0(3) 3_555 . . no
P3 Cu2 P4 S8 -79.8(3) . . . no
P3 Cu2 P3 S5 -94.3(3) 2_555 . . no
P3 Cu2 P3 S6 23.6(4) 2_555 . . no
P3 Cu2 P3 S7 142.7(3) 2_555 . . no
P3 Cu2 P3 S5 29.0(4) 3_555 . . no
P3 Cu2 P4 S8 40.2(3) 3_555 . . no
P3 Cu2 P4 S8 160.2(3) 2_555 . . no
P3 Cu2 P4 S8 40.2(4) . . 2_555 no
P3 Cu2 P4 S8 160.2(4) . . 3_555 no
As1 S1 P1 S2 -55.4(3) . . . no
As1 S1 P1 S3 54.3(3) . . . no
As1 S1 P1 Cu1 177.48(18) . . . no
As2 S2 P1 Cu1 179.5(2) . . . no
As2 S2 P1 S1 54.0(3) . . . no
As2 S2 P1 S3 -56.3(3) . . . no
As3 S3 P1 Cu1 -179.39(16) . . . no
As3 S3 P1 S1 -55.8(3) . . . no
As3 S3 P1 S2 54.4(3) . . . no
As4 S4 P2 S4 55.5(3) . . 2_665 no
As4 S4 P2 S4 -55.0(3) . . 3_565 no
As4 S4 P2 Cu1 -179.75(10) . . . no
As5 S5 P3 Cu2 175.0(2) . . . no
As5 S5 P3 S6 53.5(3) . . . no
As5 S5 P3 S7 -55.3(3) . . . no
As6 S6 P3 Cu2 -179.0(3) . . . no
As6 S6 P3 S5 -53.8(4) . . . no
As6 S6 P3 S7 54.4(4) . . . no
As7 S7 P3 Cu2 -175.6(2) . . . no
As7 S7 P3 S5 55.2(3) . . . no
As7 S7 P3 S6 -53.2(3) . . . no
As8 S8 P4 Cu2 -178.6(3) . . . no
As8 S8 P4 S8 56.5(6) . . 2_555 no
As8 S8 P4 S8 -53.6(6) . . 3_555 no
